data_1525220
loop_
_publ_author_name
'Schmetzer, K.'
'Abraham, K.'
'Nuber, B.'

_publ_section_title
;
 Zur Kristallchemie magnesium-reicher Turmaline
;
_journal_name_full
;
Neues Jahrbuch fuer Mineralogie. Abhandlungen (Band-Nr) (1950-)
;
_journal_page_first 93
_journal_page_last 112
_journal_volume 136
_journal_year 1979
_chemical_formula_sum 'Al5.47 B3 Ca0.67 H3.9 Mg3.53 Na0.33 O31 Si6'
_chemical_name_systematic
;
Na0.33 Ca0.67 Mg3.53 Al5.47 (B O3)3 (Si6 O18) O0.1 (O H)3.9
;
_space_group_IT_number 160
_symmetry_space_group_name_Hall 'R 3 -2"'
_symmetry_space_group_name_H-M 'R 3 m :H'
_cell_angle_alpha 90
_cell_angle_beta 90
_cell_angle_gamma 120
_cell_formula_units_Z 3
_cell_length_a 15.967
_cell_length_b 15.967
_cell_length_c 7.213
_cell_volume 1592.551
_citation_journal_id_ASTM NJMIAK
_cod_data_source_file Schmetzer_NJMIAK_1979_336.cif
_cod_data_source_block H3.9Al5.47B3Ca0.67Mg3.53Na0.33O31Si6
_cod_original_cell_volume 1592.55
_cod_original_formula_sum 'H3.9 Al5.47 B3 Ca0.67 Mg3.53 Na0.33 O31 Si6'
_cod_database_code 1525220

loop_
_symmetry_equiv_pos_as_xyz
x,y,z
-y,x-y,z
-x+y,-x,z
-y,-x,z
x,x-y,z
-x+y,y,z
x+2/3,y+1/3,z+1/3
-y+2/3,x-y+1/3,z+1/3
-x+y+2/3,-x+1/3,z+1/3
-y+2/3,-x+1/3,z+1/3
x+2/3,x-y+1/3,z+1/3
-x+y+2/3,y+1/3,z+1/3
x+1/3,y+2/3,z+2/3
-y+1/3,x-y+2/3,z+2/3
-x+y+1/3,-x+2/3,z+2/3
-y+1/3,-x+2/3,z+2/3
x+1/3,x-y+2/3,z+2/3
-x+y+1/3,y+2/3,z+2/3

loop_
_atom_site_label
_atom_site_type_symbol
_atom_site_fract_x
_atom_site_fract_y
_atom_site_fract_z
_atom_site_occupancy
_atom_site_U_iso_or_equiv
Mg2 Mg+2 0.2616 0.2979 0.471 0.088 0.0
O8 O-2 0.267 0.2096 0.6414 1 0.0
O3 O-2 0.1338 -0.1338 0.5707 1 0.0
O6 O-2 0.1864 0.1958 0.3055 1 0.0
O4 O-2 -0.0924 0.0924 0.0121 1 0.0
O1 O-2 0 0 0.3101 1 0.0
Si1 Si+4 0.1901 0.1919 0.084 1 0.0
O5 O-2 0.0905 -0.0905 -0.008 1 0.0
Mg1 Mg+2 0.063 -0.063 0.4531 1 0.0
Na1 Na+1 0 0 0.8576 0.33 0.0
Al1 Al+3 0.2616 0.2979 0.471 0.912 0.0
B1 B+3 -0.1097 0.1097 0.6312 1 0.0
Ca1 Ca+2 0 0 0.8576 0.67 0.0
O7 O-2 0.2842 0.2852 0.0032 1 0.0
O2 O-2 -0.0605 0.0605 0.6061 1 0.0
